data_4320390
loop_
_publ_author_name
'Bego\~na Baz\'an'
'Jos\'e L. Mesa'
'Jos\'e L. Pizarro'
'A. Go\~ni'
'L. Lezama'
'Mar\'ia I. Arriortua'
'Te\'ofilo Rojo'

_publ_section_title
;
 A New Three-Dimensional Inorganic-Organic Hybrid Fluorinated-Iron(III)
 Arsenate: (C6H14N2)[Fe3(HAsO4)2(AsO4)F4]0.5H2O. Hydrothermal Synthesis,
 Crystal Structure, and Spectroscopic and Magnetic Properties
;
_journal_name_full 'Inorganic Chemistry'
_journal_page_first 5691
_journal_page_last 5694
_journal_paper_doi 10.1021/ic0103796
_journal_volume 40
_journal_year 2001
_chemical_formula_sum 'C6 H17 As3 F4 Fe3 N2 O12.5'
_chemical_formula_weight 785.53
_chemical_name_systematic
; 
 ? 
;
_space_group_IT_number 15
_symmetry_cell_setting monoclinic
_symmetry_space_group_name_Hall '-C 2yc'
_symmetry_space_group_name_H-M 'C 1 2/c 1'
_atom_sites_solution_hydrogens geom
_atom_sites_solution_primary direct
_atom_sites_solution_secondary difmap
_audit_creation_method SHELXL-97
_cell_angle_alpha 90.00
_cell_angle_beta 106.033(2)
_cell_angle_gamma 90.00
_cell_formula_units_Z 8
_cell_length_a 18.3231(7)
_cell_length_b 10.1179(4)
_cell_length_c 20.6228(8)
_cell_measurement_temperature 293(2)
_cell_volume 3674.6(2)
_computing_structure_refinement 'SHELXL-97 (Sheldrick, 1997)'
_computing_structure_solution 'SHELXS-97 (Sheldrick, 1990)'
_diffrn_ambient_temperature 293(2)
_diffrn_measured_fraction_theta_full 0.983
_diffrn_measured_fraction_theta_max 0.983
_diffrn_radiation_monochromator graphite
_diffrn_radiation_source 'fine-focus sealed tube'
_diffrn_radiation_type CuK\a
_diffrn_radiation_wavelength 1.54184
_diffrn_reflns_av_R_equivalents 0.0000
_diffrn_reflns_av_sigmaI/netI 0.0482
_diffrn_reflns_limit_h_max 22
_diffrn_reflns_limit_h_min 0
_diffrn_reflns_limit_k_max 12
_diffrn_reflns_limit_k_min 0
_diffrn_reflns_limit_l_max 24
_diffrn_reflns_limit_l_min -25
_diffrn_reflns_number 3428
_diffrn_reflns_theta_full 69.86
_diffrn_reflns_theta_max 69.86
_diffrn_reflns_theta_min 4.46
_exptl_absorpt_coefficient_mu 25.812
_exptl_crystal_density_diffrn 2.840
_exptl_crystal_density_method 'not measured'
_exptl_crystal_F_000 3040
_refine_diff_density_max 2.067
_refine_diff_density_min -1.705
_refine_diff_density_rms 0.351
_refine_ls_extinction_coef 0.00052(5)
_refine_ls_extinction_expression Fc^*^=kFc[1+0.001xFc^2^\l^3^/sin(2\q)]^-1/4^
_refine_ls_extinction_method SHELXL
_refine_ls_goodness_of_fit_ref 1.006
_refine_ls_hydrogen_treatment mixed
_refine_ls_matrix_type full
_refine_ls_number_parameters 278
_refine_ls_number_reflns 3428
_refine_ls_number_restraints 0
_refine_ls_restrained_S_all 1.006
_refine_ls_R_factor_all 0.0641
_refine_ls_R_factor_gt 0.0616
_refine_ls_shift/su_max 0.000
_refine_ls_shift/su_mean 0.000
_refine_ls_structure_factor_coef Fsqd
_refine_ls_weighting_details 'calc w=1/[\s^2^(Fo^2^)+(0.1385P)^2^+0.0000P] where P=(Fo^2^+2Fc^2^)/3'
_refine_ls_weighting_scheme calc
_refine_ls_wR_factor_gt 0.1579
_refine_ls_wR_factor_ref 0.1608
_reflns_number_gt 3152
_reflns_number_total 3428
_reflns_threshold_expression >2sigma(I)
_cod_data_source_file ic0103796.cif
_cod_data_source_block fefdbco
_cod_original_formula_sum 'C6 H17 As3 F4 Fe3 N2 O12.50'
_cod_database_code 4320390

loop_
_symmetry_equiv_pos_as_xyz
'x, y, z'
'-x, y, -z+1/2'
'x+1/2, y+1/2, z'
'-x+1/2, y+1/2, -z+1/2'
'-x, -y, -z'
'x, -y, z-1/2'
'-x+1/2, -y+1/2, -z'
'x+1/2, -y+1/2, z-1/2'

loop_
_atom_site_label
_atom_site_type_symbol
_atom_site_fract_x
_atom_site_fract_y
_atom_site_fract_z
_atom_site_U_iso_or_equiv
_atom_site_adp_type
_atom_site_occupancy
_atom_site_symmetry_multiplicity
_atom_site_calc_flag
_atom_site_refinement_flags
_atom_site_disorder_assembly
_atom_site_disorder_group
As1 As 0.07758(4) 0.83405(6) 0.11030(3) 0.0140(2) Uani 1 1 d . . .
As2 As 0.33091(4) 0.51632(7) 0.61327(3) 0.0169(2) Uani 1 1 d . . .
As3 As 0.36294(4) 0.76696(7) 0.36716(3) 0.0162(2) Uani 1 1 d . . .
Fe1 Fe 0.18344(5) 0.57738(9) 0.16233(5) 0.0147(3) Uani 1 1 d . . .
Fe2 Fe 0.42277(5) 0.57084(9) 0.49759(5) 0.0134(3) Uani 1 1 d . . .
Fe3 Fe 0.18967(5) 0.81262(9) 0.26196(5) 0.0151(3) Uani 1 1 d . . .
O1 O 0.1064(2) 0.6804(4) 0.0991(2) 0.0193(9) Uani 1 1 d . . .
O2 O -0.0179(2) 0.8300(4) 0.0782(2) 0.0184(9) Uani 1 1 d . . .
O3 O 0.0970(2) 0.8747(4) 0.1922(2) 0.0195(9) Uani 1 1 d . . .
O4 O 0.1211(2) 0.9485(4) 0.0760(2) 0.0195(9) Uani 1 1 d . . .
O5 O 0.3892(3) 0.3875(4) 0.6501(2) 0.0246(10) Uani 1 1 d . . .
H1 H 0.4248 0.4161 0.6803 0.041(6) Uiso 1 1 calc R . .
O6 O 0.3397(2) 0.5470(5) 0.5373(2) 0.0217(9) Uani 1 1 d . . .
O7 O 0.2415(3) 0.4613(5) 0.5988(2) 0.0239(10) Uani 1 1 d . . .
O8 O 0.3563(3) 0.6445(5) 0.6654(2) 0.0232(10) Uani 1 1 d . . .
O9 O 0.3835(2) 0.7349(4) 0.4491(2) 0.0192(9) Uani 1 1 d . . .
O10 O 0.2742(3) 0.7261(5) 0.3286(3) 0.0343(13) Uani 1 1 d . . .
O11 O 0.3839(3) 0.9240(4) 0.3552(2) 0.0219(10) Uani 1 1 d . . .
O12 O 0.4233(4) 0.6828(5) 0.3310(3) 0.0424(15) Uani 1 1 d . . .
H2 H 0.4010 0.6192 0.3099 0.041(6) Uiso 1 1 calc R . .
O13W O 0.0000 0.0078(6) 0.2500 0.0213(13) Uani 1 2 d S . .
F1 F 0.14427(19) 0.6323(3) 0.24101(17) 0.0185(7) Uani 1 1 d . . .
F2 F 0.2373(2) 0.7521(3) 0.19018(18) 0.0184(7) Uani 1 1 d . . .
F3 F 0.2621(2) 0.4847(4) 0.23358(19) 0.0262(9) Uani 1 1 d . . .
F4 F 0.51399(19) 0.5853(3) 0.45914(17) 0.0171(7) Uani 1 1 d . . .
N1 N 0.1393(3) 0.3769(5) 0.3826(3) 0.0226(12) Uani 1 1 d . . .
H11N H 0.1576 0.3000 0.3703 0.041(6) Uiso 1 1 calc R . .
N2 N 0.0885(3) 0.5868(5) 0.4157(3) 0.0213(11) Uani 1 1 d . . .
H21N H 0.0696 0.6638 0.4272 0.041(6) Uiso 1 1 calc R . .
C1 C 0.0735(4) 0.4206(6) 0.3280(3) 0.0234(14) Uani 1 1 d . . .
H11C H 0.0309 0.3619 0.3250 0.041(6) Uiso 1 1 calc R . .
H12C H 0.0859 0.4186 0.2852 0.041(6) Uiso 1 1 calc R . .
C2 C 0.0530(4) 0.5597(7) 0.3432(3) 0.0233(14) Uani 1 1 d . . .
H21C H 0.0713 0.6224 0.3157 0.041(6) Uiso 1 1 calc R . .
H22C H -0.0017 0.5686 0.3329 0.041(6) Uiso 1 1 calc R . .
C3 C 0.1156(4) 0.3546(7) 0.4461(3) 0.0275(15) Uani 1 1 d . . .
H31C H 0.1600 0.3421 0.4842 0.041(6) Uiso 1 1 calc R . .
H32C H 0.0840 0.2763 0.4415 0.041(6) Uiso 1 1 calc R . .
C4 C 0.0707(4) 0.4774(7) 0.4574(4) 0.0271(15) Uani 1 1 d . . .
H41C H 0.0167 0.4589 0.4439 0.041(6) Uiso 1 1 calc R . .
H42C H 0.0855 0.5019 0.5047 0.041(6) Uiso 1 1 calc R . .
C5 C 0.2011(4) 0.4815(7) 0.3954(4) 0.0279(15) Uani 1 1 d . . .
H51C H 0.2096 0.5099 0.3531 0.041(6) Uiso 1 1 calc R . .
H52C H 0.2482 0.4465 0.4241 0.041(6) Uiso 1 1 calc R . .
C6 C 0.1734(4) 0.5985(7) 0.4303(4) 0.0247(14) Uani 1 1 d . . .
H61C H 0.1969 0.5955 0.4786 0.041(6) Uiso 1 1 calc R . .
H62C H 0.1867 0.6816 0.4131 0.041(6) Uiso 1 1 calc R . .

loop_
_atom_site_aniso_label
_atom_site_aniso_U_11
_atom_site_aniso_U_22
_atom_site_aniso_U_33
_atom_site_aniso_U_23
_atom_site_aniso_U_13
_atom_site_aniso_U_12
As1 0.0137(4) 0.0217(4) 0.0089(4) 0.0009(2) 0.0072(3) 0.0005(2)
As2 0.0185(4) 0.0247(4) 0.0111(4) -0.0018(2) 0.0103(3) -0.0016(2)
As3 0.0189(4) 0.0217(4) 0.0108(4) 0.0013(2) 0.0088(3) 0.0010(2)
Fe1 0.0156(5) 0.0213(5) 0.0102(5) -0.0005(3) 0.0087(4) 0.0016(3)
Fe2 0.0137(5) 0.0214(5) 0.0080(5) -0.0008(3) 0.0081(4) 0.0007(3)
Fe3 0.0161(5) 0.0216(5) 0.0095(5) -0.0005(3) 0.0070(4) 0.0000(3)
O1 0.019(2) 0.025(2) 0.015(2) -0.0007(17) 0.0074(18) 0.0048(16)
O2 0.017(2) 0.024(2) 0.018(2) 0.0014(17) 0.0106(18) -0.0028(16)
O3 0.021(2) 0.029(2) 0.011(2) -0.0014(18) 0.0090(17) 0.0020(18)
O4 0.014(2) 0.031(2) 0.015(2) 0.0090(18) 0.0053(17) -0.0024(17)
O5 0.030(3) 0.027(2) 0.017(2) -0.0033(19) 0.007(2) 0.0028(19)
O6 0.017(2) 0.035(2) 0.014(2) -0.0031(19) 0.0079(18) -0.0022(18)
O7 0.023(2) 0.038(3) 0.015(2) -0.0005(19) 0.0120(19) -0.008(2)
O8 0.028(2) 0.028(2) 0.019(2) -0.0035(18) 0.0139(19) -0.0030(18)
O9 0.024(2) 0.026(2) 0.008(2) -0.0010(16) 0.0061(18) 0.0017(17)
O10 0.032(3) 0.028(2) 0.030(3) 0.012(2) -0.013(2) -0.009(2)
O11 0.022(2) 0.022(2) 0.024(2) 0.0036(17) 0.0086(19) -0.0022(16)
O12 0.072(4) 0.035(3) 0.039(3) 0.012(2) 0.047(3) 0.020(3)
O13W 0.023(3) 0.030(3) 0.015(3) 0.000 0.011(3) 0.000
F1 0.0219(18) 0.0245(17) 0.0129(17) 0.0000(14) 0.0111(14) -0.0006(14)
F2 0.0188(18) 0.0225(17) 0.0180(19) -0.0012(13) 0.0118(15) -0.0009(13)
F3 0.026(2) 0.035(2) 0.0190(19) -0.0011(16) 0.0083(16) 0.0033(16)
F4 0.0155(16) 0.0254(17) 0.0143(17) 0.0008(13) 0.0107(14) 0.0007(13)
N1 0.031(3) 0.023(3) 0.015(3) -0.002(2) 0.010(2) 0.004(2)
N2 0.020(3) 0.030(3) 0.017(3) -0.002(2) 0.010(2) 0.002(2)
C1 0.032(4) 0.030(3) 0.012(3) -0.003(2) 0.012(3) -0.002(3)
C2 0.019(3) 0.035(3) 0.019(3) -0.004(3) 0.009(3) 0.002(3)
C3 0.045(4) 0.027(3) 0.014(3) 0.008(3) 0.014(3) 0.000(3)
C4 0.028(4) 0.041(4) 0.022(3) -0.002(3) 0.024(3) -0.003(3)
C5 0.021(3) 0.031(4) 0.036(4) -0.002(3) 0.013(3) 0.004(3)
C6 0.023(3) 0.030(3) 0.024(4) -0.001(3) 0.012(3) -0.008(3)

loop_
_atom_type_symbol
_atom_type_description
_atom_type_scat_dispersion_real
_atom_type_scat_dispersion_imag
_atom_type_scat_source
O O 0.0492 0.0322 'International Tables Vol C Tables 4.2.6.8 and 6.1.1.4'
F F 0.0727 0.0534 'International Tables Vol C Tables 4.2.6.8 and 6.1.1.4'
C C 0.0181 0.0091 'International Tables Vol C Tables 4.2.6.8 and 6.1.1.4'
H H 0.0000 0.0000 'International Tables Vol C Tables 4.2.6.8 and 6.1.1.4'
N N 0.0311 0.0180 'International Tables Vol C Tables 4.2.6.8 and 6.1.1.4'
As As -0.9300 1.0051 'International Tables Vol C Tables 4.2.6.8 and 6.1.1.4'
Fe Fe -1.1336 3.1974 'International Tables Vol C Tables 4.2.6.8 and 6.1.1.4'

loop_
_geom_angle_atom_site_label_1
_geom_angle_atom_site_label_2
_geom_angle_atom_site_label_3
_geom_angle
_geom_angle_site_symmetry_1
_geom_angle_site_symmetry_3
_geom_angle_publ_flag
O4 As1 O1 112.2(2) . . ?
O4 As1 O3 105.3(2) . . ?
O1 As1 O3 112.2(2) . . ?
O4 As1 O2 114.4(2) . . ?
O1 As1 O2 104.7(2) . . ?
O3 As1 O2 108.0(2) . . ?
O6 As2 O8 112.5(2) . . ?
O6 As2 O7 103.9(2) . . ?
O8 As2 O7 117.3(2) . . ?
O6 As2 O5 110.5(2) . . ?
O8 As2 O5 106.0(2) . . ?
O7 As2 O5 106.5(2) . . ?
O10 As3 O9 111.0(2) . . ?
O10 As3 O11 113.8(2) . . ?
O9 As3 O11 109.9(2) . . ?
O10 As3 O12 109.4(3) . . ?
O9 As3 O12 110.6(2) . . ?
O11 As3 O12 101.8(3) . . ?
O1 Fe1 O7 94.99(19) . 6_565 ?
O1 Fe1 O11 89.82(19) . 4_545 ?
O7 Fe1 O11 98.7(2) 6_565 4_545 ?
O1 Fe1 F3 174.62(18) . . ?
O7 Fe1 F3 89.04(18) 6_565 . ?
O11 Fe1 F3 93.09(18) 4_545 . ?
O1 Fe1 F1 92.20(17) . . ?
O7 Fe1 F1 167.79(18) 6_565 . ?
O11 Fe1 F1 91.16(17) 4_545 . ?
F3 Fe1 F1 83.23(15) . . ?
O1 Fe1 F2 85.93(17) . . ?
O7 Fe1 F2 93.00(18) 6_565 . ?
O11 Fe1 F2 167.85(17) 4_545 . ?
F3 Fe1 F2 90.30(16) . . ?
F1 Fe1 F2 77.66(14) . . ?
O6 Fe2 O4 92.68(19) . 4_545 ?
O6 Fe2 O9 95.74(19) . . ?
O4 Fe2 O9 97.25(19) 4_545 . ?
O6 Fe2 O2 91.23(18) . 8_566 ?
O4 Fe2 O2 169.41(18) 4_545 8_566 ?
O9 Fe2 O2 92.15(18) . 8_566 ?
O6 Fe2 F4 97.95(17) . 5_666 ?
O4 Fe2 F4 84.82(16) 4_545 5_666 ?
O9 Fe2 F4 166.05(17) . 5_666 ?
O2 Fe2 F4 84.90(16) 8_566 5_666 ?
O6 Fe2 F4 176.19(18) . . ?
O4 Fe2 F4 87.08(16) 4_545 . ?
O9 Fe2 F4 88.06(16) . . ?
O2 Fe2 F4 88.36(16) 8_566 . ?
F4 Fe2 F4 78.24(15) 5_666 . ?
F3 Fe3 O8 92.94(18) 4 7_566 ?
F3 Fe3 O10 96.04(18) 4 . ?
O8 Fe3 O10 89.2(2) 7_566 . ?
F3 Fe3 O3 92.14(17) 4 . ?
O8 Fe3 O3 91.24(19) 7_566 . ?
O10 Fe3 O3 171.8(2) . . ?
F3 Fe3 F1 169.44(16) 4 . ?
O8 Fe3 F1 97.25(17) 7_566 . ?
O10 Fe3 F1 86.88(18) . . ?
O3 Fe3 F1 84.91(17) . . ?
F3 Fe3 F2 91.35(16) 4 . ?
O8 Fe3 F2 174.97(17) 7_566 . ?
O10 Fe3 F2 87.7(2) . . ?
O3 Fe3 F2 91.21(16) . . ?
F1 Fe3 F2 78.60(14) . . ?
As1 O1 Fe1 127.1(3) . . ?
As1 O2 Fe2 125.6(2) . 8_465 ?
As1 O3 Fe3 123.3(2) . . ?
As1 O4 Fe2 128.9(2) . 4 ?
As2 O5 H1 109.5 . . ?
As2 O6 Fe2 136.2(3) . . ?
As2 O7 Fe1 129.5(3) . 6_566 ?
As2 O8 Fe3 124.3(3) . 7_566 ?
As3 O9 Fe2 129.1(2) . . ?
As3 O10 Fe3 134.8(3) . . ?
As3 O11 Fe1 128.6(3) . 4 ?
As3 O12 H2 109.5 . . ?
Fe3 F1 Fe1 101.82(15) . . ?
Fe3 F2 Fe1 101.42(15) . . ?
Fe3 F3 Fe1 133.3(2) 4_545 . ?
Fe2 F4 Fe2 101.76(15) 5_666 . ?
C1 N1 C3 109.7(5) . . ?
C1 N1 C5 109.7(5) . . ?
C3 N1 C5 109.5(5) . . ?
C1 N1 H11N 109.3 . . ?
C3 N1 H11N 109.3 . . ?
C5 N1 H11N 109.3 . . ?
C2 N2 C4 109.8(5) . . ?
C2 N2 C6 111.0(5) . . ?
C4 N2 C6 108.7(5) . . ?
C2 N2 H21N 109.1 . . ?
C4 N2 H21N 109.1 . . ?
C6 N2 H21N 109.1 . . ?
N1 C1 C2 108.7(5) . . ?
N1 C1 H11C 110.0 . . ?
C2 C1 H11C 110.0 . . ?
N1 C1 H12C 110.0 . . ?
C2 C1 H12C 110.0 . . ?
H11C C1 H12C 108.3 . . ?
N2 C2 C1 108.4(5) . . ?
N2 C2 H21C 110.0 . . ?
C1 C2 H21C 110.0 . . ?
N2 C2 H22C 110.0 . . ?
C1 C2 H22C 110.0 . . ?
H21C C2 H22C 108.4 . . ?
N1 C3 C4 107.7(5) . . ?
N1 C3 H31C 110.2 . . ?
C4 C3 H31C 110.2 . . ?
N1 C3 H32C 110.2 . . ?
C4 C3 H32C 110.2 . . ?
H31C C3 H32C 108.5 . . ?
N2 C4 C3 107.5(5) . . ?
N2 C4 H41C 110.2 . . ?
C3 C4 H41C 110.2 . . ?
N2 C4 H42C 110.2 . . ?
C3 C4 H42C 110.2 . . ?
H41C C4 H42C 108.5 . . ?
N1 C5 C6 106.9(5) . . ?
N1 C5 H51C 110.3 . . ?
C6 C5 H51C 110.3 . . ?
N1 C5 H52C 110.3 . . ?
C6 C5 H52C 110.3 . . ?
H51C C5 H52C 108.6 . . ?
N2 C6 C5 107.5(5) . . ?
N2 C6 H61C 110.2 . . ?
C5 C6 H61C 110.2 . . ?
N2 C6 H62C 110.2 . . ?
C5 C6 H62C 110.2 . . ?
H61C C6 H62C 108.5 . . ?

loop_
_geom_bond_atom_site_label_1
_geom_bond_atom_site_label_2
_geom_bond_distance
_geom_bond_site_symmetry_2
_geom_bond_publ_flag
As1 O4 1.670(4) . ?
As1 O1 1.679(4) . ?
As1 O3 1.679(4) . ?
As1 O2 1.692(4) . ?
As2 O6 1.649(4) . ?
As2 O8 1.666(5) . ?
As2 O7 1.677(4) . ?
As2 O5 1.723(5) . ?
As3 O10 1.653(5) . ?
As3 O9 1.659(4) . ?
As3 O11 1.670(4) . ?
As3 O12 1.720(5) . ?
Fe1 O1 1.940(4) . ?
Fe1 O7 1.943(4) 6_565 ?
Fe1 O11 1.953(5) 4_545 ?
Fe1 F3 1.987(4) . ?
Fe1 F1 2.025(3) . ?
Fe1 F2 2.028(4) . ?
Fe2 O6 1.932(5) . ?
Fe2 O4 1.951(4) 4_545 ?
Fe2 O9 1.969(4) . ?
Fe2 O2 1.988(5) 8_566 ?
Fe2 F4 2.016(4) 5_666 ?
Fe2 F4 2.044(3) . ?
Fe3 F3 1.943(4) 4 ?
Fe3 O8 1.960(5) 7_566 ?
Fe3 O10 1.969(5) . ?
Fe3 O3 1.999(5) . ?
Fe3 F1 2.002(4) . ?
Fe3 F2 2.010(4) . ?
O2 Fe2 1.988(5) 8_465 ?
O4 Fe2 1.951(4) 4 ?
O5 H1 0.8200 . ?
O7 Fe1 1.943(4) 6_566 ?
O8 Fe3 1.960(5) 7_566 ?
O11 Fe1 1.953(5) 4 ?
O12 H2 0.8200 . ?
F3 Fe3 1.943(4) 4_545 ?
F4 Fe2 2.016(4) 5_666 ?
N1 C1 1.471(9) . ?
N1 C3 1.508(8) . ?
N1 C5 1.518(9) . ?
N1 H11N 0.9100 . ?
N2 C2 1.483(8) . ?
N2 C4 1.492(8) . ?
N2 C6 1.504(8) . ?
N2 H21N 0.9100 . ?
C1 C2 1.512(9) . ?
C1 H11C 0.9700 . ?
C1 H12C 0.9700 . ?
C2 H21C 0.9700 . ?
C2 H22C 0.9700 . ?
C3 C4 1.542(10) . ?
C3 H31C 0.9700 . ?
C3 H32C 0.9700 . ?
C4 H41C 0.9700 . ?
C4 H42C 0.9700 . ?
C5 C6 1.543(9) . ?
C5 H51C 0.9700 . ?
C5 H52C 0.9700 . ?
C6 H61C 0.9700 . ?
C6 H62C 0.9700 . ?
